data_1512456
loop_
_publ_author_name
'Lian-Jie Li'
'Xin-Long Wang'
'Kui-Zhan Shao'
'Zhong-Min Su'
'Qiang Fu'

_publ_section_title
;
 Syntheses, characterization and crystal structure of d10 coordination
 architectures: From 1D to 3D complexes based on mixed ligands
;
_journal_name_full
;
Inorganica Chimica Acta
;
_journal_page_first 77
_journal_page_last 83
_journal_paper_doi 10.1016/j.ica.2012.05.037
_journal_volume 392
_journal_year 2012
_chemical_formula_moiety 'C24 H18 Cd N2 O6'
_chemical_formula_sum 'C24 H18 Cd N2 O6'
_chemical_formula_weight 542.80
_chemical_name_systematic
;
 ?
;
_space_group_IT_number 2
_symmetry_cell_setting triclinic
_symmetry_space_group_name_Hall '-P 1'
_symmetry_space_group_name_H-M 'P -1'
_atom_sites_solution_hydrogens geom
_atom_sites_solution_primary direct
_atom_sites_solution_secondary difmap
_audit_creation_method SHELXL-97
_cell_angle_alpha 63.106(5)
_cell_angle_beta 80.411(5)
_cell_angle_gamma 82.789(5)
_cell_formula_units_Z 2
_cell_length_a 10.471(5)
_cell_length_b 10.911(5)
_cell_length_c 10.963(5)
_cell_measurement_temperature 293(2)
_cell_volume 1099.6(9)
_computing_structure_refinement 'SHELXL-97 (Sheldrick, 1997)'
_diffrn_ambient_temperature 293(2)
_diffrn_measured_fraction_theta_full 0.985
_diffrn_measured_fraction_theta_max 0.894
_diffrn_radiation_monochromator graphite
_diffrn_radiation_source 'fine-focus sealed tube'
_diffrn_radiation_type MoK\a
_diffrn_radiation_wavelength 0.71069
_diffrn_reflns_av_R_equivalents 0.0204
_diffrn_reflns_av_sigmaI/netI 0.0479
_diffrn_reflns_limit_h_max 13
_diffrn_reflns_limit_h_min -13
_diffrn_reflns_limit_k_max 12
_diffrn_reflns_limit_k_min -14
_diffrn_reflns_limit_l_max 13
_diffrn_reflns_limit_l_min -12
_diffrn_reflns_number 6714
_diffrn_reflns_theta_full 25.00
_diffrn_reflns_theta_max 28.30
_diffrn_reflns_theta_min 1.98
_exptl_absorpt_coefficient_mu 1.037
_exptl_absorpt_correction_T_max 0.812
_exptl_absorpt_correction_T_min 0.685
_exptl_absorpt_correction_type multi-scan
_exptl_crystal_colour yellow
_exptl_crystal_density_diffrn 1.639
_exptl_crystal_density_method 'not measured'
_exptl_crystal_description block
_exptl_crystal_F_000 544
_exptl_crystal_size_max 0.42
_exptl_crystal_size_mid 0.31
_exptl_crystal_size_min 0.20
_refine_diff_density_max 0.457
_refine_diff_density_min -0.390
_refine_diff_density_rms 0.099
_refine_ls_extinction_method none
_refine_ls_goodness_of_fit_ref 1.028
_refine_ls_hydrogen_treatment constr
_refine_ls_matrix_type full
_refine_ls_number_parameters 298
_refine_ls_number_reflns 4877
_refine_ls_number_restraints 0
_refine_ls_restrained_S_all 1.028
_refine_ls_R_factor_all 0.0510
_refine_ls_R_factor_gt 0.0375
_refine_ls_shift/su_max 0.001
_refine_ls_shift/su_mean 0.000
_refine_ls_structure_factor_coef Fsqd
_refine_ls_weighting_details 'calc w=1/[\s^2^(Fo^2^)+(0.0572P)^2^+0.3030P] where P=(Fo^2^+2Fc^2^)/3'
_refine_ls_weighting_scheme calc
_refine_ls_wR_factor_gt 0.0989
_refine_ls_wR_factor_ref 0.1071
_reflns_number_gt 3998
_reflns_number_total 4877
_reflns_threshold_expression >2sigma(I)
_cod_data_source_file ICA-2012-392-77-83-2.cif
_cod_data_source_block 2
_cod_original_sg_symbol_H-M P-1
_cod_database_code 1512456

loop_
_symmetry_equiv_pos_as_xyz
'x, y, z'
'-x, -y, -z'

loop_
_atom_site_label
_atom_site_type_symbol
_atom_site_fract_x
_atom_site_fract_y
_atom_site_fract_z
_atom_site_U_iso_or_equiv
_atom_site_adp_type
_atom_site_occupancy
_atom_site_symmetry_multiplicity
_atom_site_calc_flag
_atom_site_refinement_flags
Cd1 Cd 0.89089(3) 0.11395(3) 0.57903(3) 0.04029(11) Uani 1 1 d .
O4 O 0.9635(3) 0.0939(3) 0.3675(3) 0.0517(7) Uani 1 1 d .
N1 N 1.0586(3) 0.1935(3) 0.6337(3) 0.0455(8) Uani 1 1 d .
O5 O 0.9310(3) 0.3040(3) 0.3456(3) 0.0546(7) Uani 1 1 d .
O3 O 0.5683(3) -0.2159(3) 0.8021(3) 0.0559(8) Uani 1 1 d .
C23 C 0.3657(4) -0.5696(4) 0.9611(4) 0.0429(8) Uani 1 1 d .
H23 H 0.3229 -0.6507 0.9968 0.052 Uiso 1 1 calc R
C20 C 0.4949(4) -0.3271(4) 0.8499(4) 0.0408(8) Uani 1 1 d .
O2 O 0.7510(3) -0.0441(3) 0.6797(4) 0.0764(11) Uani 1 1 d .
N2 N 0.8081(3) 0.2921(3) 0.6382(4) 0.0507(8) Uani 1 1 d .
C11 C 0.9727(4) 0.2213(4) 0.2982(4) 0.0413(8) Uani 1 1 d .
C24 C 0.4667(3) -0.5613(4) 1.0276(4) 0.0374(8) Uani 1 1 d .
C6 C 1.0308(4) 0.3021(4) 0.6616(4) 0.0455(9) Uani 1 1 d .
O6 O 1.0828(4) 0.1873(4) 0.0964(4) 0.0773(10) Uani 1 1 d .
C22 C 0.3308(4) -0.4596(4) 0.8450(4) 0.0438(8) Uani 1 1 d .
H22 H 0.2632 -0.4659 0.8031 0.053 Uiso 1 1 calc R
C5 C 0.8939(4) 0.3570(4) 0.6620(4) 0.0459(9) Uani 1 1 d .
C18 C 0.6488(4) -0.0002(4) 0.6305(4) 0.0464(9) Uani 1 1 d .
C21 C 0.3959(4) -0.3363(4) 0.7876(4) 0.0413(8) Uani 1 1 d .
H21 H 0.3718 -0.2618 0.7081 0.050 Uiso 1 1 calc R
C3 C 0.7273(5) 0.5154(6) 0.6873(7) 0.0852(18) Uani 1 1 d .
H3 H 0.6996 0.5921 0.7029 0.102 Uiso 1 1 calc R
C19 C 0.5411(4) -0.1008(4) 0.6792(4) 0.0513(10) Uani 1 1 d .
H19A H 0.4584 -0.0558 0.6948 0.062 Uiso 1 1 calc R
H19B H 0.5356 -0.1301 0.6089 0.062 Uiso 1 1 calc R
O1 O 0.6256(4) 0.1156(3) 0.5454(4) 0.0878(13) Uani 1 1 d .
C4 C 0.8558(5) 0.4725(5) 0.6863(5) 0.0642(13) Uani 1 1 d .
H4 H 0.9159 0.5186 0.7012 0.077 Uiso 1 1 calc R
C14 C 1.0430(4) 0.0289(5) 0.0222(4) 0.0521(10) Uani 1 1 d .
C8 C 1.2517(6) 0.3063(6) 0.6851(7) 0.092(2) Uani 1 1 d .
H8 H 1.3167 0.3443 0.7033 0.110 Uiso 1 1 calc R
C10 C 1.1821(4) 0.1436(5) 0.6289(5) 0.0628(12) Uani 1 1 d .
H10 H 1.2015 0.0696 0.6073 0.075 Uiso 1 1 calc R
C1 C 0.6843(5) 0.3379(6) 0.6398(6) 0.0769(16) Uani 1 1 d .
H1 H 0.6251 0.2928 0.6223 0.092 Uiso 1 1 calc R
C15 C 1.1731(5) -0.0210(6) 0.0300(5) 0.0652(13) Uani 1 1 d .
H15 H 1.2293 0.0173 0.0589 0.078 Uiso 1 1 calc R
C13 C 0.9920(5) 0.1363(5) 0.0570(4) 0.0605(12) Uani 1 1 d .
C12 C 1.0413(6) 0.2828(5) 0.1520(5) 0.0692(14) Uani 1 1 d .
H12A H 0.9833 0.3530 0.0929 0.083 Uiso 1 1 calc R
H12B H 1.1165 0.3278 0.1498 0.083 Uiso 1 1 calc R
C9 C 1.2807(5) 0.1962(6) 0.6545(7) 0.0855(18) Uani 1 1 d .
H9 H 1.3652 0.1585 0.6512 0.103 Uiso 1 1 calc R
C7 C 1.1266(5) 0.3596(5) 0.6887(5) 0.0677(13) Uani 1 1 d .
H7 H 1.1060 0.4342 0.7092 0.081 Uiso 1 1 calc R
C17 C 1.1347(5) -0.1842(6) -0.0501(5) 0.0753(15) Uani 1 1 d .
H17 H 1.1660 -0.2544 -0.0750 0.090 Uiso 1 1 calc R
C2 C 0.6398(5) 0.4480(7) 0.6659(8) 0.097(2) Uani 1 1 d .
H2 H 0.5521 0.4758 0.6688 0.116 Uiso 1 1 calc R
C16 C 1.2170(5) -0.1252(6) -0.0047(5) 0.0744(16) Uani 1 1 d .
H16 H 1.3032 -0.1581 0.0018 0.089 Uiso 1 1 calc R

loop_
_atom_site_aniso_label
_atom_site_aniso_U_11
_atom_site_aniso_U_22
_atom_site_aniso_U_33
_atom_site_aniso_U_23
_atom_site_aniso_U_13
_atom_site_aniso_U_12
Cd1 0.04517(17) 0.03275(15) 0.04613(17) -0.02030(12) 0.00032(11) -0.00968(11)
O4 0.0572(17) 0.0362(14) 0.0582(17) -0.0194(13) -0.0029(13) -0.0021(13)
N1 0.058(2) 0.0343(16) 0.0518(19) -0.0237(15) -0.0099(15) -0.0069(15)
O5 0.0705(19) 0.0470(16) 0.0590(17) -0.0350(14) -0.0019(14) -0.0085(14)
O3 0.0639(18) 0.0388(15) 0.0519(16) 0.0003(12) -0.0193(14) -0.0227(13)
C23 0.0413(19) 0.0396(19) 0.049(2) -0.0186(17) 0.0000(16) -0.0157(16)
C20 0.0398(19) 0.0361(19) 0.0415(19) -0.0132(16) 0.0015(15) -0.0094(15)
O2 0.0537(19) 0.0512(19) 0.099(3) -0.0055(18) -0.0122(18) -0.0236(16)
N2 0.0493(19) 0.0453(18) 0.059(2) -0.0279(17) 0.0103(15) -0.0107(15)
C11 0.048(2) 0.0394(19) 0.0423(19) -0.0219(17) -0.0050(16) -0.0067(16)
C24 0.0370(18) 0.0341(18) 0.0376(18) -0.0131(15) 0.0010(14) -0.0083(15)
C6 0.060(2) 0.0328(18) 0.046(2) -0.0181(16) -0.0063(18) -0.0093(17)
O6 0.085(2) 0.098(3) 0.078(2) -0.068(2) 0.0081(19) -0.013(2)
C22 0.041(2) 0.041(2) 0.050(2) -0.0191(18) -0.0096(16) -0.0062(16)
C5 0.057(2) 0.040(2) 0.045(2) -0.0235(17) 0.0059(17) -0.0120(18)
C18 0.059(2) 0.037(2) 0.042(2) -0.0115(17) -0.0088(18) -0.0154(18)
C21 0.0407(19) 0.0355(18) 0.044(2) -0.0135(16) -0.0073(16) -0.0049(15)
C3 0.072(3) 0.072(3) 0.129(5) -0.071(4) 0.023(3) -0.004(3)
C19 0.053(2) 0.0344(19) 0.057(2) -0.0086(18) -0.0118(19) -0.0105(17)
O1 0.124(3) 0.0483(19) 0.076(2) 0.0039(17) -0.042(2) -0.040(2)
C4 0.076(3) 0.050(3) 0.085(3) -0.050(3) 0.010(3) -0.013(2)
C14 0.069(3) 0.058(3) 0.0305(19) -0.0242(18) -0.0016(17) 0.005(2)
C8 0.074(4) 0.073(4) 0.161(6) -0.068(4) -0.053(4) 0.001(3)
C10 0.054(3) 0.051(3) 0.092(4) -0.038(3) -0.022(2) 0.011(2)
C1 0.049(3) 0.075(3) 0.126(5) -0.067(4) 0.018(3) -0.016(2)
C15 0.066(3) 0.086(4) 0.055(3) -0.042(3) -0.012(2) 0.007(3)
C13 0.077(3) 0.064(3) 0.043(2) -0.030(2) 0.000(2) 0.001(2)
C12 0.102(4) 0.062(3) 0.048(3) -0.031(2) 0.013(2) -0.026(3)
C9 0.058(3) 0.068(3) 0.152(6) -0.060(4) -0.046(3) 0.012(3)
C7 0.077(3) 0.055(3) 0.100(4) -0.054(3) -0.024(3) -0.005(2)
C17 0.087(4) 0.082(4) 0.056(3) -0.038(3) -0.005(3) 0.022(3)
C2 0.050(3) 0.096(5) 0.161(6) -0.083(5) 0.023(3) -0.007(3)
C16 0.067(3) 0.102(4) 0.060(3) -0.045(3) -0.019(2) 0.025(3)

loop_
_atom_type_symbol
_atom_type_description
_atom_type_scat_dispersion_real
_atom_type_scat_dispersion_imag
_atom_type_scat_source
C C 0.0033 0.0016 'International Tables Vol C Tables 4.2.6.8 and 6.1.1.4'
H H 0.0000 0.0000 'International Tables Vol C Tables 4.2.6.8 and 6.1.1.4'
N N 0.0061 0.0033 'International Tables Vol C Tables 4.2.6.8 and 6.1.1.4'
O O 0.0106 0.0060 'International Tables Vol C Tables 4.2.6.8 and 6.1.1.4'
Cd Cd -0.8075 1.2024 'International Tables Vol C Tables 4.2.6.8 and 6.1.1.4'

loop_
_geom_angle_atom_site_label_1
_geom_angle_atom_site_label_2
_geom_angle_atom_site_label_3
_geom_angle
_geom_angle_site_symmetry_1
_geom_angle_site_symmetry_3
O2 Cd1 N1 138.97(13) . .
O2 Cd1 N2 105.87(14) . .
N1 Cd1 N2 70.98(12) . .
O2 Cd1 O4 101.17(13) . .
N1 Cd1 O4 108.50(11) . .
N2 Cd1 O4 135.97(11) . .
O2 Cd1 O4 79.63(12) . 2_756
N1 Cd1 O4 83.32(11) . 2_756
N2 Cd1 O4 146.56(12) . 2_756
O4 Cd1 O4 71.91(11) . 2_756
O2 Cd1 O5 134.54(12) . .
N1 Cd1 O5 86.41(11) . .
N2 Cd1 O5 83.46(11) . .
O4 Cd1 O5 53.09(9) . .
O4 Cd1 O5 116.67(10) 2_756 .
C11 O4 Cd1 92.8(2) . .
C11 O4 Cd1 136.8(3) . 2_756
Cd1 O4 Cd1 108.09(11) . 2_756
C6 N1 C10 118.7(4) . .
C6 N1 Cd1 117.4(3) . .
C10 N1 Cd1 123.8(3) . .
C11 O5 Cd1 90.8(2) . .
C20 O3 C19 118.1(3) . .
C22 C23 C24 120.4(3) . .
O3 C20 C21 125.2(3) . .
O3 C20 C24 113.2(3) . 2_647
C21 C20 C24 121.6(3) . 2_647
C18 O2 Cd1 109.5(3) . .
C1 N2 C5 118.8(4) . .
C1 N2 Cd1 124.3(3) . .
C5 N2 Cd1 116.7(3) . .
O5 C11 O4 122.5(4) . .
O5 C11 C12 115.8(4) . .
O4 C11 C12 121.7(4) . .
C23 C24 C24 119.9(4) . 2_647
C23 C24 C20 122.3(3) . 2_647
C24 C24 C20 117.8(4) 2_647 2_647
N1 C6 C7 120.8(4) . .
N1 C6 C5 117.2(3) . .
C7 C6 C5 122.0(4) . .
C13 O6 C12 119.0(4) . .
C23 C22 C21 120.8(3) . .
N2 C5 C4 121.1(4) . .
N2 C5 C6 117.4(3) . .
C4 C5 C6 121.5(4) . .
O1 C18 O2 125.7(4) . .
O1 C18 C19 116.8(4) . .
O2 C18 C19 117.5(3) . .
C20 C21 C22 119.5(3) . .
C2 C3 C4 121.0(5) . .
O3 C19 C18 109.4(3) . .
C3 C4 C5 117.9(5) . .
C15 C14 C13 122.6(4) . .
C15 C14 C14 120.2(5) . 2_755
C13 C14 C14 117.2(5) . 2_755
C7 C8 C9 119.5(4) . .
N1 C10 C9 123.0(4) . .
N2 C1 C2 123.2(5) . .
C16 C15 C14 120.1(5) . .
C17 C13 O6 124.4(4) 2_755 .
C17 C13 C14 122.6(5) 2_755 .
O6 C13 C14 113.1(4) . .
O6 C12 C11 115.1(4) . .
C10 C9 C8 118.2(5) . .
C8 C7 C6 119.7(4) . .
C13 C17 C16 118.7(5) 2_755 .
C3 C2 C1 118.0(5) . .
C15 C16 C17 121.3(5) . .

loop_
_geom_bond_atom_site_label_1
_geom_bond_atom_site_label_2
_geom_bond_distance
_geom_bond_site_symmetry_2
Cd1 O2 2.170(3) .
Cd1 N1 2.324(3) .
Cd1 N2 2.341(3) .
Cd1 O4 2.415(3) .
Cd1 O4 2.458(3) 2_756
Cd1 O5 2.467(3) .
O4 C11 1.254(5) .
O4 Cd1 2.458(3) 2_756
N1 C6 1.339(5) .
N1 C10 1.341(5) .
O5 C11 1.236(4) .
O3 C20 1.365(4) .
O3 C19 1.407(5) .
C23 C22 1.363(5) .
C23 C24 1.413(5) .
C20 C21 1.369(5) .
C20 C24 1.423(5) 2_647
O2 C18 1.223(5) .
N2 C1 1.330(6) .
N2 C5 1.335(5) .
C11 C12 1.516(6) .
C24 C24 1.416(7) 2_647
C24 C20 1.423(5) 2_647
C6 C7 1.384(6) .
C6 C5 1.482(6) .
O6 C13 1.374(6) .
O6 C12 1.420(5) .
C22 C21 1.412(5) .
C5 C4 1.399(5) .
C18 O1 1.208(5) .
C18 C19 1.531(5) .
C3 C2 1.353(8) .
C3 C4 1.368(7) .
C14 C15 1.403(6) .
C14 C13 1.409(6) .
C14 C14 1.419(9) 2_755
C8 C7 1.366(7) .
C8 C9 1.374(8) .
C10 C9 1.365(7) .
C1 C2 1.367(8) .
C15 C16 1.361(7) .
C13 C17 1.365(7) 2_755
C17 C13 1.365(7) 2_755
C17 C16 1.406(8) .
